data_7230117
loop_
_publ_author_name
'Kennedy, Stuart R.'
'Jones, Christopher D.'
'Yufit, Dmitry S.'
'Nicholson, Catherine E.'
'Cooper, Sharon J.'
'Steed, Jonathan W.'

_publ_section_title
;
 Tailored supramolecular gel and microemulsion crystallization strategies
 -- is isoniazid really monomorphic?
;
_journal_issue 10
_journal_name_full CrystEngComm
_journal_page_first 1390
_journal_paper_doi 10.1039/C8CE00066B
_journal_volume 20
_journal_year 2018
_chemical_absolute_configuration unk
_chemical_formula_moiety 'C26 H30 N8 O4'
_chemical_formula_sum 'C26 H30 N8 O4'
_chemical_formula_weight 518.58
_space_group_crystal_system tetragonal
_space_group_IT_number 122
_space_group_name_Hall 'I -4 2bw'
_space_group_name_H-M_alt 'I -4 2 d'
_symmetry_space_group_name_Hall 'I -4 2bw'
_symmetry_space_group_name_H-M 'I -4 2 d'
_atom_sites_solution_hydrogens difmap
_atom_sites_solution_primary direct
_audit_creation_date 2018-01-17
_audit_creation_method
;
Olex2 1.2-beta
(compiled 2017.08.10 svn.r3458 for OlexSys, GUI svn.r5381)
;
_audit_update_record
;
2018-02-07 deposited with the CCDC.
2018-02-12 downloaded from the CCDC.
;
_cell_angle_alpha 90
_cell_angle_beta 90
_cell_angle_gamma 90
_cell_formula_units_Z 8
_cell_length_a 15.8133(5)
_cell_length_b 15.8133(5)
_cell_length_c 20.5773(8)
_cell_measurement_reflns_used 9014
_cell_measurement_temperature 120.0
_cell_measurement_theta_max 30.87
_cell_measurement_theta_min 2.69
_cell_volume 5145.6(3)
_computing_cell_refinement 'SAINT V8.38A (Bruker AXS, 2016)'
_computing_data_collection 'APEX3 v.2017.3_0 (Bruker, 2017)'
_computing_data_reduction 'SAINT V8.38A (Bruker AXS, 2016)'
_computing_molecular_graphics 'Olex2 (Dolomanov et al., 2009)'
_computing_publication_material 'Olex2 (Dolomanov et al., 2009)'
_computing_structure_refinement 'ShelXL (Sheldrick, 2015)'
_computing_structure_solution 'XS (Sheldrick, 2008)'
_diffrn_ambient_temperature 120.0
_diffrn_detector 'Bruker PHOTON 100 CMOS'
_diffrn_detector_area_resol_mean 10.4
_diffrn_detector_type 'CMOS sensor'
_diffrn_measured_fraction_theta_full 0.998
_diffrn_measured_fraction_theta_max 0.999
_diffrn_measurement_device '3-circle diffractometer'
_diffrn_measurement_device_type 'Bruker D8 Venture'
_diffrn_measurement_method '\f and \w scans'
_diffrn_radiation_monochromator 'focusing mirrors'
_diffrn_radiation_probe x-ray
_diffrn_radiation_type MoK\a
_diffrn_radiation_wavelength 0.71073
_diffrn_reflns_av_R_equivalents 0.0416
_diffrn_reflns_av_unetI/netI 0.0216
_diffrn_reflns_Laue_measured_fraction_full 0.998
_diffrn_reflns_Laue_measured_fraction_max 0.999
_diffrn_reflns_limit_h_max 22
_diffrn_reflns_limit_h_min -22
_diffrn_reflns_limit_k_max 22
_diffrn_reflns_limit_k_min -22
_diffrn_reflns_limit_l_max 28
_diffrn_reflns_limit_l_min -28
_diffrn_reflns_number 41617
_diffrn_reflns_point_group_measured_fraction_full 0.998
_diffrn_reflns_point_group_measured_fraction_max 0.999
_diffrn_reflns_theta_full 25.242
_diffrn_reflns_theta_max 29.999
_diffrn_reflns_theta_min 2.690
_diffrn_source 'microfocus sealed X-ray tube'
_diffrn_source_type 'Incoatec I\mS microsource'
_diffrn_standards_number 0
_exptl_absorpt_coefficient_mu 0.094
_exptl_absorpt_correction_T_max 1.0000
_exptl_absorpt_correction_T_min 0.9259
_exptl_absorpt_correction_type multi-scan
_exptl_absorpt_process_details
'SADABS-2016/2 (Bruker,2016/2) was used for absorption correction. wR2(int) was 0.1195 before and 0.0432 after correction. The Ratio of minimum to maximum transmission is 0.9259. The \l/2 correction factor is Not present.'
_exptl_crystal_colour 'clear colourless'
_exptl_crystal_colour_lustre clear
_exptl_crystal_colour_primary colourless
_exptl_crystal_density_diffrn 1.339
_exptl_crystal_description prism
_exptl_crystal_F_000 2192
_exptl_crystal_size_max 0.35
_exptl_crystal_size_mid 0.27
_exptl_crystal_size_min 0.15
_refine_diff_density_max 0.242
_refine_diff_density_min -0.224
_refine_diff_density_rms 0.042
_refine_ls_abs_structure_details
;
 Flack x determined using 1520 quotients [(I+)-(I-)]/[(I+)+(I-)]
 (Parsons, Flack and Wagner, Acta Cryst. B69 (2013) 249-259).
;
_refine_ls_abs_structure_Flack 0.3(3)
_refine_ls_extinction_method none
_refine_ls_goodness_of_fit_ref 1.040
_refine_ls_hydrogen_treatment refall
_refine_ls_matrix_type full
_refine_ls_number_parameters 233
_refine_ls_number_reflns 3749
_refine_ls_number_restraints 0
_refine_ls_restrained_S_all 1.040
_refine_ls_R_factor_all 0.0376
_refine_ls_R_factor_gt 0.0329
_refine_ls_shift/su_max 0.000
_refine_ls_shift/su_mean 0.000
_refine_ls_structure_factor_coef Fsqd
_refine_ls_weighting_details 'w=1/[\s^2^(Fo^2^)+(0.0500P)^2^+1.5800P] where P=(Fo^2^+2Fc^2^)/3'
_refine_ls_weighting_scheme calc
_refine_ls_wR_factor_gt 0.0788
_refine_ls_wR_factor_ref 0.0814
_reflns_Friedel_coverage 0.830
_reflns_Friedel_fraction_full 0.999
_reflns_Friedel_fraction_max 0.999
_reflns_number_gt 3480
_reflns_number_total 3749
_reflns_threshold_expression 'I > 2\s(I)'
_cod_data_source_file c8ce00066b2.cif
_cod_data_source_block 2_18srv013
_cod_depositor_comments
;
The following automatic conversions were performed:

'_diffrn_radiation_probe' value 'X-ray' changed to 'x-ray' according
to
/home/data/users/saulius/crontab/automatic-downloads/rss-feeds/RSC/lib/dictionaries/cif_core.dic
dictionary named 'cif_core.dic' version 2.4.2 from 2011-04-26.

Automatic conversion script
Id: cif_fix_values 4973 2017-02-22 13:04:09Z antanas 

 Adding full bibliography for 7230114--7230119.cif.
;
_cod_original_cell_volume 5145.6(4)
_cod_database_code 7230117
_shelx_shelxl_version_number 2017/1
_shelx_space_group_comment
;
The symmetry employed for this shelxl refinement is uniquely defined
by the following loop, which should always be used as a source of
symmetry information in preference to the above space-group names.
They are only intended as comments.
;
_shelx_estimated_absorpt_t_max 0.986
_shelx_estimated_absorpt_t_min 0.968
_computing.bruker_data_scaling 'SADABS V2012/1 (Bruker AXS Inc.)'

_olex2_refinement_description
;
;
_olex2_submission_special_instructions 'No special instructions were received'

loop_
_space_group_symop_operation_xyz
'x, y, z'
'y, -x, -z'
'-x, -y, z'
'-y, x, -z'
'x, -y+1/2, -z+1/4'
'-x, y+1/2, -z+1/4'
'-y, -x+1/2, z+1/4'
'y, x+1/2, z+1/4'
'x+1/2, y+1/2, z+1/2'
'y+1/2, -x+1/2, -z+1/2'
'-x+1/2, -y+1/2, z+1/2'
'-y+1/2, x+1/2, -z+1/2'
'x+1/2, -y+1, -z+3/4'
'-x+1/2, y+1, -z+3/4'
'-y+1/2, -x+1, z+3/4'
'y+1/2, x+1, z+3/4'

loop_
_atom_site_label
_atom_site_type_symbol
_atom_site_fract_x
_atom_site_fract_y
_atom_site_fract_z
_atom_site_U_iso_or_equiv
_atom_site_adp_type
_atom_site_occupancy
_atom_site_site_symmetry_order
_atom_site_calc_flag
_atom_site_refinement_flags_posn
_atom_site_refinement_flags_adp
_atom_site_refinement_flags_occupancy
O1 O 0.82315(8) 0.36383(8) 0.24609(6) 0.0218(3) Uani 1 1 d . . .
O2 O 0.68922(8) 0.19409(7) 0.21724(5) 0.0168(2) Uani 1 1 d . . .
N1 N 1.02801(10) 0.38295(10) 0.06179(8) 0.0241(3) Uani 1 1 d . . .
N2 N 0.73597(8) 0.34230(8) 0.16102(6) 0.0135(2) Uani 1 1 d . . .
N3 N 0.66641(8) 0.33672(8) 0.20273(6) 0.0139(2) Uani 1 1 d . . .
N4 N 0.62012(8) 0.26997(8) 0.29500(6) 0.0131(2) Uani 1 1 d . . .
C1 C 0.88534(10) 0.36379(9) 0.14114(7) 0.0148(3) Uani 1 1 d . . .
C2 C 0.87703(10) 0.38656(10) 0.07605(7) 0.0172(3) Uani 1 1 d . . .
C3 C 0.95023(11) 0.39753(11) 0.03956(8) 0.0205(3) Uani 1 1 d . . .
C4 C 1.03473(12) 0.35921(14) 0.12416(10) 0.0289(4) Uani 1 1 d . . .
C5 C 0.96599(11) 0.35077(12) 0.16569(9) 0.0239(3) Uani 1 1 d . . .
C6 C 0.81260(10) 0.35587(9) 0.18758(7) 0.0142(3) Uani 1 1 d . . .
C7 C 0.66147(9) 0.26111(9) 0.23817(7) 0.0124(3) Uani 1 1 d . . .
C8 C 0.59756(9) 0.19915(10) 0.33827(7) 0.0132(3) Uani 1 1 d . . .
C9 C 0.52883(10) 0.14538(11) 0.30575(9) 0.0194(3) Uani 1 1 d . . .
C10 C 0.56188(10) 0.24073(11) 0.39994(8) 0.0180(3) Uani 1 1 d . . .
C11 C 0.67683(9) 0.14858(9) 0.35645(7) 0.0131(3) Uani 1 1 d . . .
C12 C 0.67712(11) 0.06031(10) 0.35763(8) 0.0173(3) Uani 1 1 d . . .
C13 C 0.750000 0.01685(15) 0.375000 0.0197(5) Uani 1 2 d S T P
C14 C 0.750000 0.19128(13) 0.375000 0.0129(4) Uani 1 2 d S T P
H2 H 0.7268(13) 0.3308(14) 0.1210(12) 0.019(5) Uiso 1 1 d . . .
H2A H 0.8241(15) 0.3946(15) 0.0565(11) 0.020(5) Uiso 1 1 d . . .
H3 H 0.6607(15) 0.3797(17) 0.2287(12) 0.028(6) Uiso 1 1 d . . .
H3A H 0.9477(14) 0.4190(15) -0.0057(11) 0.022(5) Uiso 1 1 d . . .
H4 H 0.6054(15) 0.3189(16) 0.3042(11) 0.024(5) Uiso 1 1 d . . .
H4A H 1.0942(16) 0.3477(16) 0.1419(12) 0.033(6) Uiso 1 1 d . . .
H5 H 0.9757(16) 0.3360(16) 0.2090(13) 0.036(7) Uiso 1 1 d . . .
H9A H 0.5071(18) 0.1007(17) 0.3368(13) 0.036(7) Uiso 1 1 d . . .
H9B H 0.5494(16) 0.1183(17) 0.2686(12) 0.030(6) Uiso 1 1 d . . .
H9C H 0.4839(16) 0.1820(15) 0.2936(12) 0.030(6) Uiso 1 1 d . . .
H10A H 0.5391(15) 0.1973(16) 0.4266(11) 0.023(5) Uiso 1 1 d . . .
H10B H 0.5141(17) 0.2799(15) 0.3866(11) 0.030(6) Uiso 1 1 d . . .
H10C H 0.6081(16) 0.2686(15) 0.4247(12) 0.029(6) Uiso 1 1 d . . .
H12 H 0.6282(15) 0.0273(14) 0.3442(11) 0.023(5) Uiso 1 1 d . . .
H13 H 0.750000 -0.041(2) 0.375000 0.025(8) Uiso 1 2 d S T P
H14 H 0.750000 0.251(2) 0.375000 0.016(7) Uiso 1 2 d S T P

loop_
_atom_site_aniso_label
_atom_site_aniso_U_11
_atom_site_aniso_U_22
_atom_site_aniso_U_33
_atom_site_aniso_U_23
_atom_site_aniso_U_13
_atom_site_aniso_U_12
O1 0.0202(6) 0.0322(7) 0.0130(5) -0.0014(5) -0.0024(4) -0.0019(5)
O2 0.0227(6) 0.0137(5) 0.0140(5) -0.0006(4) 0.0043(4) 0.0012(4)
N1 0.0195(7) 0.0260(8) 0.0269(7) 0.0024(6) 0.0075(6) -0.0002(6)
N2 0.0148(6) 0.0152(6) 0.0104(5) -0.0005(5) 0.0010(5) -0.0024(5)
N3 0.0148(6) 0.0128(6) 0.0142(5) 0.0003(5) 0.0026(5) 0.0005(4)
N4 0.0143(6) 0.0126(6) 0.0124(5) -0.0003(4) 0.0024(5) 0.0018(4)
C1 0.0149(7) 0.0136(7) 0.0161(6) -0.0009(5) 0.0013(5) -0.0013(6)
C2 0.0174(7) 0.0176(7) 0.0165(7) -0.0009(6) 0.0006(6) 0.0004(6)
C3 0.0236(8) 0.0203(8) 0.0177(7) 0.0002(6) 0.0053(6) 0.0003(6)
C4 0.0158(8) 0.0400(11) 0.0307(9) 0.0086(8) 0.0003(7) -0.0002(7)
C5 0.0181(8) 0.0331(9) 0.0204(8) 0.0070(7) -0.0019(6) -0.0012(7)
C6 0.0155(7) 0.0127(7) 0.0142(6) 0.0010(5) -0.0003(5) -0.0002(5)
C7 0.0108(6) 0.0149(7) 0.0116(6) 0.0000(5) -0.0015(5) -0.0006(5)
C8 0.0115(6) 0.0152(7) 0.0128(6) 0.0008(5) 0.0007(5) -0.0015(5)
C9 0.0141(7) 0.0219(8) 0.0223(8) 0.0000(6) -0.0035(6) -0.0038(6)
C10 0.0156(7) 0.0236(8) 0.0148(6) 0.0009(6) 0.0051(6) 0.0012(6)
C11 0.0136(7) 0.0148(7) 0.0108(6) 0.0007(5) 0.0014(5) -0.0009(5)
C12 0.0195(7) 0.0151(7) 0.0171(7) 0.0006(5) -0.0012(6) -0.0036(6)
C13 0.0265(12) 0.0122(10) 0.0206(10) 0.000 -0.0031(9) 0.000
C14 0.0132(9) 0.0124(9) 0.0130(8) 0.000 0.0008(7) 0.000

loop_
_atom_type_symbol
_atom_type_description
_atom_type_scat_dispersion_real
_atom_type_scat_dispersion_imag
_atom_type_scat_source
C C 0.0033 0.0016 'International Tables Vol C Tables 4.2.6.8 and 6.1.1.4'
H H 0.0000 0.0000 'International Tables Vol C Tables 4.2.6.8 and 6.1.1.4'
N N 0.0061 0.0033 'International Tables Vol C Tables 4.2.6.8 and 6.1.1.4'
O O 0.0106 0.0060 'International Tables Vol C Tables 4.2.6.8 and 6.1.1.4'

loop_
_geom_angle_atom_site_label_1
_geom_angle_atom_site_label_2
_geom_angle_atom_site_label_3
_geom_angle
_geom_angle_site_symmetry_1
_geom_angle_site_symmetry_3
C3 N1 C4 116.74(15) . .
N3 N2 H2 116.4(15) . .
C6 N2 N3 117.96(12) . .
C6 N2 H2 125.2(15) . .
N2 N3 C7 114.64(12) . .
N2 N3 H3 114.2(16) . .
C7 N3 H3 110.0(16) . .
C7 N4 C8 124.24(13) . .
C7 N4 H4 115.5(16) . .
C8 N4 H4 120.2(16) . .
C2 C1 C6 124.16(14) . .
C5 C1 C2 118.37(14) . .
C5 C1 C6 117.42(14) . .
C1 C2 H2A 122.1(14) . .
C3 C2 C1 118.23(15) . .
C3 C2 H2A 119.6(14) . .
N1 C3 C2 124.16(15) . .
N1 C3 H3A 114.8(13) . .
C2 C3 H3A 121.0(13) . .
N1 C4 C5 123.61(17) . .
N1 C4 H4A 117.5(14) . .
C5 C4 H4A 118.8(14) . .
C1 C5 C4 118.76(16) . .
C1 C5 H5 122.4(16) . .
C4 C5 H5 118.8(16) . .
O1 C6 N2 122.63(14) . .
O1 C6 C1 120.94(14) . .
N2 C6 C1 116.40(13) . .
O2 C7 N3 122.32(13) . .
O2 C7 N4 124.67(14) . .
N4 C7 N3 112.94(13) . .
N4 C8 C9 109.21(12) . .
N4 C8 C10 105.22(12) . .
N4 C8 C11 110.22(12) . .
C9 C8 C10 109.72(13) . .
C11 C8 C9 113.37(13) . .
C11 C8 C10 108.78(12) . .
C8 C9 H9A 110.6(15) . .
C8 C9 H9B 111.3(15) . .
C8 C9 H9C 107.9(15) . .
H9A C9 H9B 108(2) . .
H9A C9 H9C 110(2) . .
H9B C9 H9C 109(2) . .
C8 C10 H10A 107.9(14) . .
C8 C10 H10B 108.1(14) . .
C8 C10 H10C 110.1(14) . .
H10A C10 H10B 108(2) . .
H10A C10 H10C 108(2) . .
H10B C10 H10C 115(2) . .
C12 C11 C8 121.90(14) . .
C14 C11 C8 119.55(14) . .
C14 C11 C12 118.50(15) . .
C11 C12 H12 122.0(14) . .
C13 C12 C11 120.14(16) . .
C13 C12 H12 117.8(14) . .
C12 C13 C12 120.7(2) 14_645 .
C12 C13 H13 119.67(11) 14_645 .
C12 C13 H13 119.67(10) . .
C11 C14 C11 122.01(19) . 14_645
C11 C14 H14 119.00(10) . .
C11 C14 H14 118.99(10) 14_645 .

loop_
_geom_bond_atom_site_label_1
_geom_bond_atom_site_label_2
_geom_bond_distance
O1 C6 1.2220(19)
O2 C7 1.2252(19)
N1 C3 1.332(2)
N1 C4 1.341(3)
N2 N3 1.3980(17)
N2 C6 1.347(2)
N2 H2 0.85(2)
N3 C7 1.4027(19)
N3 H3 0.87(3)
N4 C7 1.3472(19)
N4 C8 1.4745(19)
N4 H4 0.83(3)
C1 C2 1.393(2)
C1 C5 1.387(2)
C1 C6 1.501(2)
C2 C3 1.391(2)
C2 H2A 0.94(2)
C3 H3A 0.99(2)
C4 C5 1.389(3)
C4 H4A 1.02(2)
C5 H5 0.93(3)
C8 C9 1.534(2)
C8 C10 1.536(2)
C8 C11 1.533(2)
C9 H9A 1.01(3)
C9 H9B 0.93(3)
C9 H9C 0.95(2)
C10 H10A 0.95(2)
C10 H10B 1.01(3)
C10 H10C 0.99(3)
C11 C12 1.396(2)
C11 C14 1.3930(18)
C12 C13 1.389(2)
C12 H12 0.97(2)
C13 H13 0.92(4)
C14 H14 0.94(3)

loop_
_geom_hbond_atom_site_label_D
_geom_hbond_atom_site_label_H
_geom_hbond_atom_site_label_A
_geom_hbond_distance_DH
_geom_hbond_distance_HA
_geom_hbond_distance_DA
_geom_hbond_angle_DHA
_geom_hbond_site_symmetry_A
_geom_hbond_publ_flag
N2 H2 O2 0.85(2) 1.95(2) 2.8006(16) 172(2) 5 yes
N3 H3 N1 0.87(3) 2.35(3) 3.197(2) 164(2) 7_665 yes
N4 H4 N1 0.83(3) 2.43(3) 3.214(2) 157(2) 7_665 yes

loop_
_geom_torsion_atom_site_label_1
_geom_torsion_atom_site_label_2
_geom_torsion_atom_site_label_3
_geom_torsion_atom_site_label_4
_geom_torsion
N2 N3 C7 O2 -29.9(2)
N3 N2 C6 O1 -0.4(2)
N4 C7 N3 N2 153.00(13)
C1 C6 N2 N3 -178.42(12)
C2 C1 C6 O1 -155.30(16)
C2 C1 C6 N2 22.7(2)
C5 C1 C6 O1 22.0(2)
C5 C1 C6 N2 -159.94(15)
C6 N2 N3 C7 -74.07(17)
C8 N4 C7 O2 -4.1(2)
C8 N4 C7 N3 172.93(12)
C9 C8 N4 C7 -69.16(18)
C9 C8 C11 C12 -14.6(2)
C9 C8 C11 C14 168.07(11)
C10 C8 N4 C7 173.12(14)
C10 C8 C11 C12 107.72(16)
C10 C8 C11 C14 -69.57(15)
C11 C8 N4 C7 56.01(18)
C12 C11 C8 N4 -137.40(14)
C14 C11 C8 N4 45.31(16)
